data_2213829
loop_
_publ_author_name
'Liu, Xiao-Geng'
'Jia, Hong-Sheng'
'Chen, You-Sheng'
'Ma, Hong-Fei'

_publ_section_title
;
 (<i>R</i>)-Prop-2-ynyl
 2-[4-(5-chloro-3-fluoropyridin-2-yloxy)phenoxy]propanoate
;
_journal_issue 6
_journal_name_full 'Acta Crystallographica Section E'
_journal_page_first o2860
_journal_paper_doi 10.1107/S1600536807021319
_journal_volume 63
_journal_year 2007
_chemical_formula_iupac 'C17 H13 Cl F N O4'
_chemical_formula_moiety 'C17 H13 Cl F N O4'
_chemical_formula_sum 'C17 H13 Cl F N O4'
_chemical_formula_weight 349.73
_chemical_name_systematic
;
(R)-Prop-2-ynyl 2-(4-(5-chloro-3-fluoropyridin-2-yloxy)phenoxy)propanoate
;
_space_group_IT_number 5
_symmetry_cell_setting monoclinic
_symmetry_space_group_name_Hall 'C 2y'
_symmetry_space_group_name_H-M 'C 1 2 1'
_atom_sites_solution_hydrogens geom
_atom_sites_solution_primary direct
_atom_sites_solution_secondary difmap
_audit_creation_method SHELXL97
_cell_angle_alpha 90.00
_cell_angle_beta 93.45(3)
_cell_angle_gamma 90.00
_cell_formula_units_Z 8
_cell_length_a 37.867(3)
_cell_length_b 8.1682(11)
_cell_length_c 10.9666(14)
_cell_measurement_reflns_used 25
_cell_measurement_temperature 298(2)
_cell_measurement_theta_max 13
_cell_measurement_theta_min 10
_cell_volume 3385.9(7)
_computing_cell_refinement 'CAD-4 Software'
_computing_data_collection 'CAD-4 Software (Enraf--Nonius, 1989)'
_computing_data_reduction 'XCAD4 (Harms & Wocadlo, 1995)'
_computing_molecular_graphics 'SHELXTL (Bruker, 2000)'
_computing_publication_material SHELXTL
_computing_structure_refinement 'SHELXL97 (Sheldrick, 1997)'
_computing_structure_solution 'SHELXS97 (Sheldrick, 1997)'
_diffrn_ambient_temperature 298(2)
_diffrn_measured_fraction_theta_full 0.996
_diffrn_measured_fraction_theta_max 0.996
_diffrn_measurement_device_type 'Enraf--Nonius CAD-4'
_diffrn_measurement_method \w/2\q
_diffrn_radiation_monochromator graphite
_diffrn_radiation_source 'fine-focus sealed tube'
_diffrn_radiation_type MoK\a
_diffrn_radiation_wavelength 0.71073
_diffrn_reflns_av_R_equivalents 0.0000
_diffrn_reflns_av_sigmaI/netI 0.0394
_diffrn_reflns_limit_h_max 46
_diffrn_reflns_limit_h_min -46
_diffrn_reflns_limit_k_max 10
_diffrn_reflns_limit_k_min 0
_diffrn_reflns_limit_l_max 13
_diffrn_reflns_limit_l_min 0
_diffrn_reflns_number 3550
_diffrn_reflns_theta_full 25.98
_diffrn_reflns_theta_max 25.98
_diffrn_reflns_theta_min 1.86
_diffrn_standards_decay_% 0
_diffrn_standards_interval_count 200
_diffrn_standards_number 3
_exptl_absorpt_coefficient_mu 0.256
_exptl_absorpt_correction_T_max 0.9749
_exptl_absorpt_correction_T_min 0.9046
_exptl_absorpt_correction_type psi-scan
_exptl_absorpt_process_details '(North <i>et al.</i>,  1968)'
_exptl_crystal_colour colourless
_exptl_crystal_density_diffrn 1.372
_exptl_crystal_density_method 'not measured'
_exptl_crystal_description block
_exptl_crystal_F_000 1440
_exptl_crystal_size_max 0.40
_exptl_crystal_size_mid 0.30
_exptl_crystal_size_min 0.10
_refine_diff_density_max 0.195
_refine_diff_density_min -0.212
_refine_ls_abs_structure_details 'Flack (1983), with 57 Friedel pairs'
_refine_ls_abs_structure_Flack 0.28(17)
_refine_ls_extinction_method none
_refine_ls_goodness_of_fit_ref 1.012
_refine_ls_hydrogen_treatment constr
_refine_ls_matrix_type full
_refine_ls_number_parameters 433
_refine_ls_number_reflns 3550
_refine_ls_number_restraints 1
_refine_ls_restrained_S_all 1.012
_refine_ls_R_factor_all 0.0944
_refine_ls_R_factor_gt 0.0600
_refine_ls_shift/su_max 0.000
_refine_ls_shift/su_mean 0.000
_refine_ls_structure_factor_coef Fsqd
_refine_ls_weighting_details 'calc w = 1/[\s^2^(Fo^2^)+(0.08P)^2^+2P] where P=(Fo^2^+2Fc^2^)/3'
_refine_ls_weighting_scheme calc
_refine_ls_wR_factor_gt 0.1458
_refine_ls_wR_factor_ref 0.1696
_reflns_number_gt 2149
_reflns_number_total 3550
_reflns_threshold_expression I>2\s(I)
_cod_data_source_file hk2242.cif
_cod_data_source_block I
_cod_original_cell_volume 3385.8(7)
_cod_original_sg_symbol_H-M 'C 2'
_cod_database_code 2213829
_cod_database_fobs_code 2213829

loop_
_symmetry_equiv_pos_as_xyz
'x, y, z'
'-x, y, -z'
'x+1/2, y+1/2, z'
'-x+1/2, y+1/2, -z'

loop_
_atom_site_type_symbol
_atom_site_label
_atom_site_fract_x
_atom_site_fract_y
_atom_site_fract_z
_atom_site_U_iso_or_equiv
_atom_site_adp_type
_atom_site_calc_flag
_atom_site_refinement_flags
_atom_site_occupancy
Cl Cl1 0.73191(7) 0.0546(6) 0.65536(19) 0.1523(13) Uani d . 1
F F1 0.80852(10) 0.0049(9) 0.2946(4) 0.128(2) Uani d . 1
O O1 0.59918(12) -0.4128(5) -0.1417(4) 0.0795(13) Uani d . 1
O O2 0.58657(14) -0.1584(7) -0.0911(5) 0.0910(14) Uani d . 1
O O3 0.64375(11) -0.0513(5) -0.2150(4) 0.0740(12) Uani d . 1
O O4 0.75258(11) 0.0099(9) 0.1393(4) 0.0987(18) Uani d . 1
C C1 0.5857(2) -0.7883(10) -0.0409(7) 0.094(2) Uani d D 1
H H1B 0.5821 -0.8706 0.0196 0.113 Uiso d R 1
C C2 0.57952(18) -0.6421(9) -0.0437(6) 0.0756(18) Uani d D 1
C C3 0.57404(18) -0.4697(9) -0.0569(6) 0.0770(18) Uani d . 1
H H3A 0.5780 -0.4152 0.0214 0.092 Uiso calc R 1
H H3B 0.5500 -0.4473 -0.0884 0.092 Uiso calc R 1
C C4 0.60275(17) -0.2506(8) -0.1507(5) 0.0661(16) Uani d . 1
C C5 0.62827(18) -0.2057(8) -0.2441(5) 0.0696(16) Uani d . 1
H H5A 0.6467 -0.2895 -0.2468 0.084 Uiso calc R 1
C C6 0.6092(2) -0.1865(11) -0.3709(6) 0.097(2) Uani d . 1
H H6A 0.6261 -0.1585 -0.4293 0.146 Uiso calc R 1
H H6B 0.5918 -0.1013 -0.3683 0.146 Uiso calc R 1
H H6C 0.5978 -0.2877 -0.3943 0.146 Uiso calc R 1
C C7 0.66962(16) -0.0437(8) -0.1219(5) 0.0677(15) Uani d U 1
C C8 0.68113(16) -0.1778(9) -0.0530(5) 0.0744(16) Uani d U 1
H H8A 0.6709 -0.2803 -0.0663 0.089 Uiso calc R 1
C C9 0.70829(17) -0.1555(10) 0.0365(6) 0.0807(18) Uani d U 1
H H9A 0.7168 -0.2446 0.0823 0.097 Uiso calc R 1
C C10 0.72253(16) -0.0047(10) 0.0578(6) 0.0750(17) Uani d U 1
C C11 0.71068(18) 0.1297(10) -0.0103(6) 0.0777(17) Uani d U 1
H H11A 0.7207 0.2323 0.0035 0.093 Uiso calc R 1
C C12 0.68367(16) 0.1082(8) -0.0991(5) 0.0691(15) Uani d U 1
H H12A 0.6749 0.1978 -0.1437 0.083 Uiso calc R 1
C C13 0.74679(18) 0.0236(10) 0.2593(6) 0.0795(17) Uani d U 1
C C14 0.77636(18) 0.0194(11) 0.3391(7) 0.0830(19) Uani d U 1
C C15 0.7726(2) 0.0291(14) 0.4631(7) 0.106(2) Uani d U 1
H H15A 0.7922 0.0250 0.5184 0.127 Uiso calc R 1
C C16 0.73960(19) 0.0449(13) 0.5018(7) 0.093(2) Uani d U 1
C C17 0.7112(2) 0.0383(12) 0.4175(6) 0.098(2) Uani d U 1
H H17A 0.6884 0.0398 0.4452 0.118 Uiso calc R 1
N N1 0.71505(14) 0.0298(10) 0.2976(5) 0.0896(17) Uani d U 1
Cl Cl2 0.48191(7) -0.2837(4) 0.8097(3) 0.1412(11) Uani d . 1
F F2 0.49168(14) 0.3296(7) 0.8523(4) 0.1204(17) Uani d . 1
O O5 0.62661(11) 0.7285(6) 0.1873(4) 0.0733(11) Uani d . 1
O O6 0.65936(12) 0.7104(6) 0.3643(4) 0.0802(12) Uani d . 1
O O7 0.64525(11) 0.3785(6) 0.3673(4) 0.0737(12) Uani d . 1
O O8 0.53381(13) 0.3496(6) 0.6671(4) 0.0879(14) Uani d . 1
C C18 0.5838(2) 1.0156(11) 0.3580(7) 0.095(2) Uani d D 1
H H18A 0.5783 1.0352 0.4410 0.114 Uiso d R 1
C C19 0.60420(19) 0.9631(9) 0.2865(6) 0.0768(18) Uani d D 1
C C20 0.6280(2) 0.9058(8) 0.1992(6) 0.0787(19) Uani d . 1
H H20A 0.6519 0.9389 0.2246 0.094 Uiso calc R 1
H H20B 0.6219 0.9555 0.1205 0.094 Uiso calc R 1
C C21 0.64394(16) 0.6436(8) 0.2784(6) 0.0631(15) Uani d . 1
C C22 0.64261(18) 0.4643(8) 0.2552(5) 0.0684(16) Uani d . 1
H H22A 0.6204 0.4360 0.2098 0.082 Uiso calc R 1
C C23 0.6734(2) 0.4140(10) 0.1834(6) 0.098(2) Uani d . 1
H H23A 0.6723 0.4709 0.1066 0.147 Uiso calc R 1
H H23B 0.6724 0.2981 0.1690 0.147 Uiso calc R 1
H H23C 0.6951 0.4409 0.2287 0.147 Uiso calc R 1
C C24 0.61667(15) 0.3803(8) 0.4379(5) 0.0608(13) Uani d U 1
C C25 0.62184(17) 0.3046(8) 0.5506(5) 0.0695(15) Uani d U 1
H H25A 0.6439 0.2621 0.5750 0.083 Uiso calc R 1
C C26 0.59456(18) 0.2923(9) 0.6255(6) 0.0727(16) Uani d U 1
H H26A 0.5981 0.2424 0.7015 0.087 Uiso calc R 1
C C27 0.55670(16) 0.4337(8) 0.4797(6) 0.0700(15) Uani d U 1
H H27A 0.5348 0.4789 0.4568 0.084 Uiso calc R 1
C C28 0.58474(17) 0.4471(8) 0.4028(6) 0.0727(16) Uani d U 1
H H28A 0.5816 0.5012 0.3283 0.087 Uiso calc R 1
C C29 0.56190(17) 0.3531(8) 0.5894(5) 0.0714(16) Uani d U 1
C C30 0.52142(16) 0.2002(9) 0.6994(6) 0.0710(15) Uani d U 1
C C31 0.49999(18) 0.1923(10) 0.7938(7) 0.0802(18) Uani d U 1
C C32 0.48724(19) 0.0456(12) 0.8321(6) 0.091(2) Uani d U 1
H H32A 0.4730 0.0389 0.8980 0.109 Uiso calc R 1
C C33 0.49657(19) -0.0919(10) 0.7685(8) 0.089(2) Uani d U 1
C C34 0.5168(2) -0.0765(10) 0.6734(8) 0.089(2) Uani d U 1
H H34A 0.5223 -0.1701 0.6301 0.107 Uiso calc R 1
N N2 0.52953(15) 0.0690(8) 0.6374(5) 0.0831(15) Uani d U 1

loop_
_atom_site_aniso_label
_atom_site_aniso_U_11
_atom_site_aniso_U_22
_atom_site_aniso_U_33
_atom_site_aniso_U_12
_atom_site_aniso_U_13
_atom_site_aniso_U_23
Cl1 0.146(2) 0.243(4) 0.0682(11) -0.002(3) 0.0094(12) -0.027(2)
F1 0.067(2) 0.213(6) 0.103(3) -0.017(3) -0.007(2) 0.012(4)
O1 0.107(3) 0.055(3) 0.077(3) -0.008(2) 0.019(2) -0.008(2)
O2 0.103(4) 0.082(3) 0.090(3) 0.005(3) 0.016(3) -0.004(3)
O3 0.088(3) 0.068(3) 0.065(2) -0.008(2) -0.007(2) 0.004(2)
O4 0.064(2) 0.163(5) 0.068(3) -0.023(3) 0.005(2) 0.000(3)
C1 0.114(6) 0.082(6) 0.085(5) -0.007(5) 0.000(4) 0.017(4)
C2 0.084(4) 0.085(5) 0.058(4) 0.001(4) 0.001(3) 0.005(3)
C3 0.087(4) 0.069(4) 0.076(4) -0.008(4) 0.017(3) -0.003(4)
C4 0.079(4) 0.062(4) 0.057(3) 0.008(3) 0.000(3) -0.014(3)
C5 0.091(4) 0.061(4) 0.056(3) -0.002(3) -0.002(3) -0.008(3)
C6 0.126(6) 0.109(6) 0.056(4) -0.019(5) -0.002(4) -0.011(4)
C7 0.069(3) 0.075(4) 0.059(3) -0.006(3) 0.001(3) -0.001(3)
C8 0.073(4) 0.080(4) 0.069(3) -0.008(3) 0.000(3) 0.006(3)
C9 0.071(4) 0.101(4) 0.070(4) -0.004(4) 0.002(3) 0.018(4)
C10 0.062(3) 0.106(5) 0.058(3) 0.000(3) 0.007(3) -0.008(3)
C11 0.081(4) 0.085(4) 0.068(4) -0.014(3) 0.013(3) -0.013(3)
C12 0.080(4) 0.074(4) 0.055(3) 0.002(3) 0.013(3) -0.004(3)
C13 0.078(4) 0.096(5) 0.065(3) -0.015(4) 0.003(3) -0.010(4)
C14 0.068(3) 0.097(5) 0.085(4) -0.014(4) 0.007(3) 0.002(4)
C15 0.104(4) 0.135(6) 0.077(4) -0.001(5) -0.005(4) -0.002(5)
C16 0.092(4) 0.112(5) 0.077(4) -0.007(4) 0.010(3) -0.011(4)
C17 0.090(4) 0.128(6) 0.077(4) 0.001(5) 0.010(3) -0.015(5)
N1 0.075(3) 0.121(5) 0.073(3) 0.007(3) 0.007(3) -0.014(4)
Cl2 0.1080(16) 0.125(2) 0.187(3) -0.0316(16) -0.0179(16) 0.059(2)
F2 0.127(4) 0.129(4) 0.111(3) -0.026(3) 0.051(3) -0.030(3)
O5 0.087(3) 0.077(3) 0.054(2) 0.009(2) -0.008(2) -0.003(2)
O6 0.093(3) 0.072(3) 0.072(3) 0.001(3) -0.020(2) 0.000(2)
O7 0.085(3) 0.077(3) 0.060(2) 0.016(2) 0.015(2) 0.014(2)
O8 0.089(3) 0.091(4) 0.086(3) -0.005(3) 0.026(2) -0.002(3)
C18 0.106(6) 0.092(6) 0.084(5) 0.010(5) -0.026(4) -0.016(4)
C19 0.098(5) 0.063(4) 0.066(4) 0.000(4) -0.026(4) -0.008(3)
C20 0.118(5) 0.063(4) 0.054(4) 0.004(4) -0.003(4) 0.007(3)
C21 0.068(4) 0.068(4) 0.054(3) 0.010(3) 0.008(3) 0.010(3)
C22 0.087(4) 0.069(4) 0.049(3) 0.006(3) 0.006(3) 0.002(3)
C23 0.132(6) 0.095(6) 0.070(4) 0.031(5) 0.042(4) 0.013(4)
C24 0.068(3) 0.062(3) 0.053(3) -0.003(3) 0.003(2) 0.001(3)
C25 0.082(4) 0.070(4) 0.056(3) 0.000(3) 0.001(3) 0.003(3)
C26 0.089(4) 0.080(4) 0.050(3) -0.007(3) 0.006(3) 0.001(3)
C27 0.066(3) 0.068(4) 0.075(3) -0.001(3) 0.001(3) 0.000(3)
C28 0.081(4) 0.070(4) 0.066(3) -0.002(3) -0.001(3) 0.007(3)
C29 0.084(4) 0.070(4) 0.061(3) -0.005(3) 0.013(3) -0.004(3)
C30 0.070(3) 0.078(4) 0.065(3) -0.003(3) 0.007(3) 0.001(3)
C31 0.074(4) 0.095(4) 0.072(4) -0.003(4) 0.009(3) -0.009(4)
C32 0.077(4) 0.120(5) 0.075(4) -0.018(4) 0.005(3) 0.011(4)
C33 0.068(4) 0.093(4) 0.105(5) -0.017(4) -0.009(3) 0.019(4)
C34 0.085(4) 0.073(4) 0.110(5) -0.008(4) 0.000(4) 0.000(4)
N2 0.085(3) 0.083(4) 0.083(3) -0.010(3) 0.011(3) -0.002(3)

loop_
_atom_type_symbol
_atom_type_description
_atom_type_scat_dispersion_real
_atom_type_scat_dispersion_imag
_atom_type_scat_source
C C 0.0033 0.0016 'International Tables Vol C Tables 4.2.6.8 and 6.1.1.4'
H H 0.0000 0.0000 'International Tables Vol C Tables 4.2.6.8 and 6.1.1.4'
N N 0.0061 0.0033 'International Tables Vol C Tables 4.2.6.8 and 6.1.1.4'
O O 0.0106 0.0060 'International Tables Vol C Tables 4.2.6.8 and 6.1.1.4'
F F 0.0171 0.0103 'International Tables Vol C Tables 4.2.6.8 and 6.1.1.4'
Cl Cl 0.1484 0.1585 'International Tables Vol C Tables 4.2.6.8 and 6.1.1.4'

loop_
_geom_angle_atom_site_label_1
_geom_angle_atom_site_label_2
_geom_angle_atom_site_label_3
_geom_angle
_geom_angle_publ_flag
C4 O1 C3 116.0(5) ?
C7 O3 C5 118.3(5) ?
C13 O4 C10 116.9(5) ?
C2 C1 H1B 132.1 ?
C1 C2 C3 174.8(8) ?
C2 C3 O1 106.5(6) ?
C2 C3 H3A 110.4 ?
O1 C3 H3A 110.4 ?
C2 C3 H3B 110.4 ?
O1 C3 H3B 110.4 ?
H3A C3 H3B 108.6 ?
O2 C4 O1 122.0(6) yes
O2 C4 C5 126.6(6) yes
O1 C4 C5 111.4(5) yes
O3 C5 C4 109.8(5) yes
O3 C5 C6 106.1(5) yes
C4 C5 C6 111.0(5) ?
O3 C5 H5A 110.0 ?
C4 C5 H5A 110.0 ?
C6 C5 H5A 110.0 ?
C5 C6 H6A 109.5 ?
C5 C6 H6B 109.5 ?
H6A C6 H6B 109.5 ?
C5 C6 H6C 109.5 ?
H6A C6 H6C 109.5 ?
H6B C6 H6C 109.5 ?
C12 C7 O3 115.4(6) ?
C12 C7 C8 120.7(6) ?
O3 C7 C8 123.9(6) ?
C7 C8 C9 118.5(7) ?
C7 C8 H8A 120.8 ?
C9 C8 H8A 120.8 ?
C10 C9 C8 120.6(7) ?
C10 C9 H9A 119.7 ?
C8 C9 H9A 119.7 ?
C9 C10 C11 120.8(6) ?
C9 C10 O4 118.9(7) ?
C11 C10 O4 119.8(7) ?
C12 C11 C10 118.8(7) ?
C12 C11 H11A 120.6 ?
C10 C11 H11A 120.6 ?
C7 C12 C11 120.5(7) ?
C7 C12 H12A 119.7 ?
C11 C12 H12A 119.7 ?
N1 C13 O4 121.8(6) yes
N1 C13 C14 121.8(6) yes
O4 C13 C14 116.3(6) yes
F1 C14 C15 120.8(7) yes
F1 C14 C13 119.3(6) yes
C15 C14 C13 119.8(7) ?
C16 C15 C14 117.8(7) ?
C16 C15 H15A 121.1 ?
C14 C15 H15A 121.1 ?
C15 C16 C17 119.1(7) ?
C15 C16 Cl1 121.6(6) ?
C17 C16 Cl1 119.0(6) ?
N1 C17 C16 122.4(7) ?
N1 C17 H17A 118.8 ?
C16 C17 H17A 118.8 ?
C13 N1 C17 118.7(6) ?
C21 O5 C20 115.5(5) ?
C24 O7 C22 118.0(5) ?
C30 O8 C29 117.5(5) ?
C19 C18 H18A 149.0 ?
C18 C19 C20 178.0(8) ?
C19 C20 O5 111.4(6) ?
C19 C20 H20A 109.3 ?
O5 C20 H20A 109.3 ?
C19 C20 H20B 109.3 ?
O5 C20 H20B 109.3 ?
H20A C20 H20B 108.0 ?
O6 C21 O5 122.3(6) ?
O6 C21 C22 126.0(6) ?
O5 C21 C22 111.6(6) ?
O7 C22 C21 109.8(5) ?
O7 C22 C23 107.7(5) ?
C21 C22 C23 109.9(6) ?
O7 C22 H22A 109.8 ?
C21 C22 H22A 109.8 ?
C23 C22 H22A 109.8 ?
C22 C23 H23A 109.5 ?
C22 C23 H23B 109.5 ?
H23A C23 H23B 109.5 ?
C22 C23 H23C 109.5 ?
H23A C23 H23C 109.5 ?
H23B C23 H23C 109.5 ?
C28 C24 O7 124.3(5) yes
C28 C24 C25 120.5(5) ?
O7 C24 C25 115.2(5) ?
C26 C25 C24 120.0(6) ?
C26 C25 H25A 120.0 ?
C24 C25 H25A 120.0 ?
C25 C26 C29 120.2(6) ?
C25 C26 H26A 119.9 ?
C29 C26 H26A 119.9 ?
C29 C27 C28 119.4(6) ?
C29 C27 H27A 120.3 ?
C28 C27 H27A 120.3 ?
C24 C28 C27 119.5(6) ?
C24 C28 H28A 120.3 ?
C27 C28 H28A 120.3 ?
C26 C29 C27 120.4(6) ?
C26 C29 O8 121.5(6) yes
C27 C29 O8 117.8(6) ?
N2 C30 C31 121.7(7) ?
N2 C30 O8 120.0(5) ?
C31 C30 O8 118.2(7) ?
F2 C31 C30 119.7(7) ?
F2 C31 C32 119.3(6) ?
C30 C31 C32 121.0(8) ?
C31 C32 C33 116.9(6) ?
C31 C32 H32A 121.6 ?
C33 C32 H32A 121.6 ?
C34 C33 C32 119.6(7) ?
C34 C33 Cl2 119.8(7) ?
C32 C33 Cl2 120.6(6) ?
C33 C34 N2 122.9(8) ?
C33 C34 H34A 118.6 ?
N2 C34 H34A 118.6 ?
C30 N2 C34 117.8(6) ?

loop_
_geom_bond_atom_site_label_1
_geom_bond_atom_site_label_2
_geom_bond_distance
_geom_bond_publ_flag
Cl1 C16 1.728(7) ?
F1 C14 1.344(7) ?
O1 C4 1.337(8) yes
O1 C3 1.447(7) yes
O2 C4 1.191(7) yes
O3 C7 1.373(7) yes
O3 C5 1.419(8) yes
O4 C13 1.352(7) yes
O4 C10 1.409(7) yes
C1 C2 1.216(8) ?
C1 H1B 0.9600 ?
C2 C3 1.430(11) ?
C3 H3A 0.9700 ?
C3 H3B 0.9700 ?
C4 C5 1.496(9) ?
C5 C6 1.535(9) ?
C5 H5A 0.9800 ?
C6 H6A 0.9600 ?
C6 H6B 0.9600 ?
C6 H6C 0.9600 ?
C7 C12 1.367(9) ?
C7 C8 1.386(9) ?
C8 C9 1.390(9) ?
C8 H8A 0.9300 ?
C9 C10 1.359(10) ?
C9 H9A 0.9300 ?
C10 C11 1.387(10) ?
C11 C12 1.380(9) ?
C11 H11A 0.9300 ?
C12 H12A 0.9300 ?
C13 N1 1.298(8) yes
C13 C14 1.379(9) ?
C14 C15 1.378(10) ?
C15 C16 1.352(10) ?
C15 H15A 0.9300 ?
C16 C17 1.377(10) ?
C17 N1 1.334(8) yes
C17 H17A 0.9300 ?
Cl2 C33 1.731(8) ?
F2 C31 1.339(9) ?
O5 C21 1.353(7) yes
O5 C20 1.455(8) yes
O6 C21 1.208(7) yes
O7 C24 1.368(7) yes
O7 C22 1.414(7) yes
O8 C30 1.362(8) yes
O8 C29 1.402(7) yes
C18 C19 1.211(7) ?
C18 H18A 0.9599 ?
C19 C20 1.432(10) ?
C20 H20A 0.9700 ?
C20 H20B 0.9700 ?
C21 C22 1.487(9) ?
C22 C23 1.502(9) ?
C22 H22A 0.9800 ?
C23 H23A 0.9600 ?
C23 H23B 0.9600 ?
C23 H23C 0.9600 ?
C24 C28 1.361(8) ?
C24 C25 1.385(8) ?
C25 C26 1.362(8) ?
C25 H25A 0.9300 ?
C26 C29 1.369(9) ?
C26 H26A 0.9300 ?
C27 C29 1.376(9) ?
C27 C28 1.399(9) ?
C27 H27A 0.9300 ?
C28 H28A 0.9300 ?
C30 N2 1.315(9) yes
C30 C31 1.354(9) ?
C31 C32 1.368(11) ?
C32 C33 1.380(12) ?
C32 H32A 0.9300 ?
C33 C34 1.335(11) ?
C34 N2 1.351(10) yes
C34 H34A 0.9300 ?

loop_
_geom_hbond_atom_site_label_D
_geom_hbond_atom_site_label_H
_geom_hbond_atom_site_label_A
_geom_hbond_site_symmetry_A
_geom_hbond_distance_DH
_geom_hbond_distance_HA
_geom_hbond_distance_DA
_geom_hbond_angle_DHA
_geom_hbond_publ_flag
C5 H5A F1 4_645 0.98 2.47 3.433(9) 169 yes
C20 H20A N1 1_565 0.97 2.58 3.554(9) 179 yes

loop_
_geom_torsion_atom_site_label_1
_geom_torsion_atom_site_label_2
_geom_torsion_atom_site_label_3
_geom_torsion_atom_site_label_4
_geom_torsion
C4 O1 C3 C2 -168.8(6)
C3 O1 C4 O2 1.1(9)
C3 O1 C4 C5 -177.8(5)
C7 O3 C5 C4 76.3(7)
C7 O3 C5 C6 -163.7(5)
O2 C4 C5 O3 27.8(9)
O1 C4 C5 O3 -153.4(5)
O2 C4 C5 C6 -89.2(8)
O1 C4 C5 C6 89.6(7)
C5 O3 C7 C12 179.5(6)
C5 O3 C7 C8 -1.3(9)
C12 C7 C8 C9 -2.6(10)
O3 C7 C8 C9 178.1(6)
C7 C8 C9 C10 1.7(10)
C8 C9 C10 C11 -1.0(10)
C8 C9 C10 O4 -172.9(5)
C13 O4 C10 C9 -85.5(9)
C13 O4 C10 C11 102.5(8)
C9 C10 C11 C12 1.1(9)
O4 C10 C11 C12 172.9(5)
O3 C7 C12 C11 -177.9(5)
C8 C7 C12 C11 2.8(10)
C10 C11 C12 C7 -2.0(9)
C10 O4 C13 N1 -2.7(12)
C10 O4 C13 C14 173.0(7)
N1 C13 C14 F1 176.7(8)
O4 C13 C14 F1 1.0(12)
N1 C13 C14 C15 -2.9(14)
O4 C13 C14 C15 -178.6(8)
F1 C14 C15 C16 179.5(9)
C13 C14 C15 C16 -0.9(15)
C14 C15 C16 C17 4.8(16)
C14 C15 C16 Cl1 178.8(8)
C15 C16 C17 N1 -5.4(16)
Cl1 C16 C17 N1 -179.6(8)
O4 C13 N1 C17 178.0(8)
C14 C13 N1 C17 2.5(13)
C16 C17 N1 C13 1.7(15)
C21 O5 C20 C19 -77.2(7)
C20 O5 C21 O6 0.4(9)
C20 O5 C21 C22 -177.1(6)
C24 O7 C22 C21 72.7(7)
C24 O7 C22 C23 -167.7(6)
O6 C21 C22 O7 29.9(10)
O5 C21 C22 O7 -152.7(5)
O6 C21 C22 C23 -88.4(8)
O5 C21 C22 C23 89.0(7)
C22 O7 C24 C28 6.0(9)
C22 O7 C24 C25 -175.4(6)
C28 C24 C25 C26 1.9(10)
O7 C24 C25 C26 -176.7(6)
C24 C25 C26 C29 0.7(10)
O7 C24 C28 C27 176.3(6)
C25 C24 C28 C27 -2.2(10)
C29 C27 C28 C24 -0.1(10)
C25 C26 C29 C27 -3.0(10)
C25 C26 C29 O8 -176.7(6)
C28 C27 C29 C26 2.7(10)
C28 C27 C29 O8 176.6(6)
C30 O8 C29 C26 -64.8(8)
C30 O8 C29 C27 121.3(7)
C29 O8 C30 N2 -16.0(9)
C29 O8 C30 C31 165.8(6)
N2 C30 C31 F2 -178.3(6)
O8 C30 C31 F2 -0.1(10)
N2 C30 C31 C32 3.1(11)
O8 C30 C31 C32 -178.7(6)
F2 C31 C32 C33 179.9(7)
C30 C31 C32 C33 -1.5(10)
C31 C32 C33 C34 -0.9(11)
C31 C32 C33 Cl2 179.9(6)
C32 C33 C34 N2 1.8(12)
Cl2 C33 C34 N2 -179.0(6)
C31 C30 N2 C34 -2.2(10)
O8 C30 N2 C34 179.7(7)
C33 C34 N2 C30 -0.2(11)

loop_
_cod_related_entry_id
_cod_related_entry_database
_cod_related_entry_code
1 ChemSpider 83449
